data_4033846
loop_
_publ_author_name
'Zhao, Yun-Long'
'Cheng, Ying'

_publ_section_title
;
 Construction of Complex Bisether-Bridged Medium-Sized Cyclic Compounds
 from <i>o</i>-(1-(Acyloxy)propargyl)benzaldehydes under Base and Acid
 Catalysis.
;
_journal_issue 17
_journal_name_full 'The Journal of organic chemistry'
_journal_page_first 11114
_journal_page_last 11124
_journal_paper_doi 10.1021/acs.joc.9b01677
_journal_volume 84
_journal_year 2019
_chemical_formula_moiety 'C22 H18 O6'
_chemical_formula_sum 'C22 H18 O6'
_chemical_formula_weight 378.36
_space_group_crystal_system monoclinic
_space_group_IT_number 14
_space_group_name_Hall '-P 2ybc'
_space_group_name_H-M_alt 'P 1 21/c 1'
_atom_sites_solution_hydrogens geom
_atom_sites_solution_primary dual
_audit_creation_date 2019-05-22
_audit_creation_method
;
Olex2 1.2
(compiled 2018.05.29 svn.r3508 for OlexSys, GUI svn.r5506)
;
_cell_angle_alpha 90
_cell_angle_beta 101.480(2)
_cell_angle_gamma 90
_cell_formula_units_Z 4
_cell_length_a 8.10270(10)
_cell_length_b 27.9899(5)
_cell_length_c 7.55070(10)
_cell_measurement_reflns_used 7041
_cell_measurement_temperature 100.00(10)
_cell_measurement_theta_max 74.9870
_cell_measurement_theta_min 3.1270
_cell_volume 1678.19(4)
_computing_cell_refinement 'CrysAlisPro 1.171.40.35a (Rigaku OD, 2018)'
_computing_data_collection 'CrysAlisPro 1.171.40.35a (Rigaku OD, 2018)'
_computing_data_reduction 'CrysAlisPro 1.171.40.35a (Rigaku OD, 2018)'
_computing_molecular_graphics 'Olex2 (Dolomanov et al., 2009)'
_computing_publication_material 'Olex2 (Dolomanov et al., 2009)'
_computing_structure_refinement 'ShelXL (Sheldrick, 2015)'
_computing_structure_solution 'ShelXT (Sheldrick, 2015)'
_diffrn_ambient_environment N~2~
_diffrn_ambient_temperature 100.00(10)
_diffrn_detector 'CCD plate'
_diffrn_detector_area_resol_mean 10.0000
_diffrn_detector_type HyPix
_diffrn_measured_fraction_theta_full 0.998
_diffrn_measured_fraction_theta_max 0.948
_diffrn_measurement_details
;
List of Runs (angles in degrees, time in seconds):

  # Type    Start    End  Width  t~exp~   \w     \q     \k     \f   Frames
--------------------------------------------------------------------------
  1  \w     51.00  76.00   0.50    0.10    --   47.82  64.00 -28.00   50
  2  \w    122.00 176.00   0.50    0.30    --  104.75  64.00 -28.00  108
  3  \w     97.00 178.00   0.50    0.30    --  104.75  61.00  30.00  162
  4  \w     40.00  80.00   0.50    0.30    --  104.75 -64.00-164.00   80
  5  \w     32.00 101.00   0.50    0.30    --  104.75 -94.00 -60.00  138
  6  \w     43.00 118.00   0.50    0.30    --  104.75 -30.00  30.00  150
  7  \w     37.00 108.00   0.50    0.30    --  104.75 -94.00  30.00  142
  8  \w    -23.00  58.00   0.50    0.10    --   47.82 -64.00-164.00  162
  9  \w    -63.00  25.00   0.50    0.10    --  -47.82  64.00 -28.00  176
 10  \w    -84.00 -59.00   0.50    0.30    -- -102.00  64.00 -28.00   50
 11  \w   -111.00 -53.00   0.50    0.10    --  -47.82 -64.00-164.00  116
 12  \w   -101.00 -74.00   0.50    0.10    --  -47.82-125.00 -60.00   54
 13  \w   -119.00 -73.00   0.50    0.10    --  -47.82-125.00 -30.00   92
 14  \w   -175.00-129.00   0.50    0.30    -- -102.00 -64.00-164.00   92
 15  \w   -175.00 -86.00   0.50    0.30    -- -102.00 -61.00 -90.00  178
;
_diffrn_measurement_device 'four-circle diffractometer'
_diffrn_measurement_device_type 'XtaLAB Synergy R, DW system, HyPix'
_diffrn_measurement_method '\w scans'
_diffrn_orient_matrix_type 'CrysAlisPro convention (1999,Acta A55,543-557)'
_diffrn_orient_matrix_UB_11 0.1274125000
_diffrn_orient_matrix_UB_12 0.0049006000
_diffrn_orient_matrix_UB_13 0.1799644000
_diffrn_orient_matrix_UB_21 0.0888036000
_diffrn_orient_matrix_UB_22 0.0408216000
_diffrn_orient_matrix_UB_23 -0.0809681000
_diffrn_orient_matrix_UB_31 -0.1162432000
_diffrn_orient_matrix_UB_32 0.0365779000
_diffrn_orient_matrix_UB_33 0.0664426000
_diffrn_radiation_monochromator mirror
_diffrn_radiation_probe x-ray
_diffrn_radiation_type CuK\a
_diffrn_radiation_wavelength 1.54184
_diffrn_reflns_av_R_equivalents 0.0312
_diffrn_reflns_av_unetI/netI 0.0296
_diffrn_reflns_Laue_measured_fraction_full 0.998
_diffrn_reflns_Laue_measured_fraction_max 0.948
_diffrn_reflns_limit_h_max 8
_diffrn_reflns_limit_h_min -10
_diffrn_reflns_limit_k_max 34
_diffrn_reflns_limit_k_min -28
_diffrn_reflns_limit_l_max 9
_diffrn_reflns_limit_l_min -9
_diffrn_reflns_number 10411
_diffrn_reflns_point_group_measured_fraction_full 0.998
_diffrn_reflns_point_group_measured_fraction_max 0.948
_diffrn_reflns_theta_full 67.684
_diffrn_reflns_theta_max 75.725
_diffrn_reflns_theta_min 3.158
_diffrn_source 'Rotating-anode X-ray tube'
_diffrn_source_type 'Rigaku (Cu) X-ray Source'
_exptl_absorpt_coefficient_mu 0.909
_exptl_absorpt_correction_T_max 1.00000
_exptl_absorpt_correction_T_min 0.53989
_exptl_absorpt_correction_type multi-scan
_exptl_absorpt_process_details
;
CrysAlisPro 1.171.40.35a (Rigaku Oxford Diffraction, 2018)
Empirical absorption correction using spherical harmonics,
 implemented in SCALE3 ABSPACK scaling algorithm.
;
_exptl_crystal_colour colourless
_exptl_crystal_colour_primary colourless
_exptl_crystal_density_diffrn 1.498
_exptl_crystal_description block
_exptl_crystal_F_000 792
_exptl_crystal_size_max 0.12
_exptl_crystal_size_mid 0.1
_exptl_crystal_size_min 0.08
_refine_diff_density_max 0.319
_refine_diff_density_min -0.317
_refine_diff_density_rms 0.060
_refine_ls_extinction_method none
_refine_ls_goodness_of_fit_ref 1.074
_refine_ls_hydrogen_treatment constr
_refine_ls_matrix_type full
_refine_ls_number_parameters 255
_refine_ls_number_reflns 3318
_refine_ls_number_restraints 0
_refine_ls_restrained_S_all 1.074
_refine_ls_R_factor_all 0.0505
_refine_ls_R_factor_gt 0.0416
_refine_ls_shift/su_max 0.001
_refine_ls_shift/su_mean 0.000
_refine_ls_structure_factor_coef Fsqd
_refine_ls_weighting_details 'w=1/[\s^2^(Fo^2^)+(0.0352P)^2^+1.7064P] where P=(Fo^2^+2Fc^2^)/3'
_refine_ls_weighting_scheme calc
_refine_ls_wR_factor_gt 0.0958
_refine_ls_wR_factor_ref 0.1074
_reflns_Friedel_coverage 0.000
_reflns_number_gt 2984
_reflns_number_total 3318
_reflns_threshold_expression 'I > 2\s(I)'
_cod_data_source_file jo9b01677_si_005.cif
_cod_data_source_block 20190520c
_cod_database_code 4033846
_shelx_shelxl_version_number 2014/7
_chemical_oxdiff_formula c1h1o1
_shelx_space_group_comment
;
The symmetry employed for this shelxl refinement is uniquely defined
by the following loop, which should always be used as a source of
symmetry information in preference to the above space-group names.
They are only intended as comments.
;
_shelx_estimated_absorpt_t_max 0.931
_shelx_estimated_absorpt_t_min 0.899
_diffrn_oxdiff_digest_frames
;
0170ab4df898cd07bed0ab19a83c6b441c000508971
;
_reflns_odcompleteness_completeness 99.94
_reflns_odcompleteness_iscentric 1
_reflns_odcompleteness_theta 66.97
_olex2_refinement_description
;
1. Fixed Uiso
 At 1.2 times of:
  All C(H) groups, All C(H,H) groups
 At 1.5 times of:
  All C(H,H,H) groups, All O(H) groups
2.a Ternary CH refined with riding coordinates:
 C10(H10), C20(H20)
2.b Secondary CH2 refined with riding coordinates:
 C19(H19A,H19B)
2.c Aromatic/amide H refined with riding coordinates:
 C3(H3), C4(H4), C5(H5), C6(H6), C12(H12), C13(H13), C14(H14), C15(H15)
2.d X=CH2 refined with riding coordinates:
 C22(H22A,H22B)
2.e Idealised Me refined as rotating group:
 C9(H9A,H9B,H9C)
2.f Idealised tetrahedral OH refined as rotating group:
 O5(H5A)
;
_olex2_submission_special_instructions 'No special instructions were received'
_oxdiff_exptl_absorpt_empirical_details
;
Empirical correction (ABSPACK) includes:
- Absorption correction using spherical harmonics
- Frame scaling
;
_oxdiff_exptl_absorpt_empirical_full_max 1.628
_oxdiff_exptl_absorpt_empirical_full_min 0.437

loop_
_space_group_symop_operation_xyz
'x, y, z'
'-x, y+1/2, -z+1/2'
'-x, -y, -z'
'x, -y-1/2, z-1/2'

loop_
_atom_site_label
_atom_site_type_symbol
_atom_site_fract_x
_atom_site_fract_y
_atom_site_fract_z
_atom_site_U_iso_or_equiv
_atom_site_adp_type
_atom_site_occupancy
_atom_site_site_symmetry_order
_atom_site_calc_flag
_atom_site_refinement_flags_posn
C1 C 0.8623(2) 0.65099(6) 0.7200(2) 0.0160(3) Uani 1 1 d .
C2 C 0.9449(2) 0.67144(6) 0.5940(2) 0.0170(3) Uani 1 1 d .
C3 C 1.0885(2) 0.69902(6) 0.6543(2) 0.0190(4) Uani 1 1 d .
H3 H 1.1468 0.7119 0.5711 0.023 Uiso 1 1 calc R
C4 C 1.1447(2) 0.70736(6) 0.8370(2) 0.0198(4) Uani 1 1 d .
H4 H 1.2409 0.7256 0.8765 0.024 Uiso 1 1 calc R
C5 C 1.0571(2) 0.68837(6) 0.9616(2) 0.0192(4) Uani 1 1 d .
H5 H 1.0927 0.6948 1.0840 0.023 Uiso 1 1 calc R
C6 C 0.9165(2) 0.65985(6) 0.9034(2) 0.0174(3) Uani 1 1 d .
H6 H 0.8589 0.6468 0.9867 0.021 Uiso 1 1 calc R
C7 C 0.7126(2) 0.61979(6) 0.6467(2) 0.0167(3) Uani 1 1 d .
C8 C 0.7905(2) 0.55419(6) 0.8570(2) 0.0193(4) Uani 1 1 d .
C9 C 0.7094(3) 0.52073(7) 0.9680(3) 0.0265(4) Uani 1 1 d .
H9A H 0.6345 0.4997 0.8896 0.040 Uiso 1 1 calc GR
H9B H 0.6470 0.5387 1.0407 0.040 Uiso 1 1 calc GR
H9C H 0.7946 0.5023 1.0449 0.040 Uiso 1 1 calc GR
C10 C 0.5482(2) 0.65168(6) 0.6068(2) 0.0167(3) Uani 1 1 d .
H10 H 0.5213 0.6599 0.7241 0.020 Uiso 1 1 calc R
C11 C 0.3999(2) 0.62481(6) 0.5029(2) 0.0174(3) Uani 1 1 d .
C12 C 0.2976(2) 0.59718(6) 0.5903(3) 0.0203(4) Uani 1 1 d .
H12 H 0.3147 0.5971 0.7158 0.024 Uiso 1 1 calc R
C13 C 0.1704(2) 0.56977(6) 0.4897(3) 0.0237(4) Uani 1 1 d .
H13 H 0.1017 0.5515 0.5482 0.028 Uiso 1 1 calc R
C14 C 0.1443(2) 0.56935(6) 0.3021(3) 0.0239(4) Uani 1 1 d .
H14 H 0.0592 0.5505 0.2358 0.029 Uiso 1 1 calc R
C15 C 0.2445(2) 0.59682(6) 0.2137(3) 0.0223(4) Uani 1 1 d .
H15 H 0.2271 0.5965 0.0882 0.027 Uiso 1 1 calc R
C16 C 0.3724(2) 0.62507(6) 0.3141(2) 0.0180(4) Uani 1 1 d .
C17 C 0.4815(2) 0.65489(6) 0.2238(2) 0.0191(4) Uani 1 1 d .
C18 C 0.5781(2) 0.69695(6) 0.3318(2) 0.0169(3) Uani 1 1 d .
C19 C 0.7582(2) 0.70223(6) 0.3033(2) 0.0182(4) Uani 1 1 d .
H19A H 0.8006 0.7332 0.3488 0.022 Uiso 1 1 calc R
H19B H 0.7567 0.7017 0.1746 0.022 Uiso 1 1 calc R
C20 C 0.8806(2) 0.66357(6) 0.3948(2) 0.0182(4) Uani 1 1 d .
H20 H 0.9788 0.6646 0.3372 0.022 Uiso 1 1 calc R
C21 C 0.7394(2) 0.59229(6) 0.4810(2) 0.0175(3) Uani 1 1 d .
C22 C 0.6968(2) 0.54701(6) 0.4477(3) 0.0229(4) Uani 1 1 d .
H22A H 0.7098 0.5330 0.3397 0.028 Uiso 1 1 calc R
H22B H 0.6539 0.5292 0.5324 0.028 Uiso 1 1 calc R
O1 O 0.67287(15) 0.58696(4) 0.77833(16) 0.0175(3) Uani 1 1 d .
O2 O 0.93366(16) 0.55285(4) 0.83607(18) 0.0233(3) Uani 1 1 d .
O3 O 0.57518(15) 0.69585(4) 0.52053(16) 0.0170(3) Uani 1 1 d .
O4 O 0.48929(17) 0.65044(5) 0.06468(17) 0.0254(3) Uani 1 1 d .
O5 O 0.48235(16) 0.73791(4) 0.26997(17) 0.0213(3) Uani 1 1 d .
H5A H 0.5169 0.7496 0.1847 0.032 Uiso 1 1 calc GR
O6 O 0.80215(16) 0.61737(4) 0.35334(16) 0.0206(3) Uani 1 1 d .

loop_
_atom_site_aniso_label
_atom_site_aniso_U_11
_atom_site_aniso_U_22
_atom_site_aniso_U_33
_atom_site_aniso_U_23
_atom_site_aniso_U_13
_atom_site_aniso_U_12
C1 0.0174(8) 0.0124(8) 0.0175(8) -0.0002(6) 0.0016(6) 0.0015(6)
C2 0.0180(8) 0.0158(8) 0.0166(8) 0.0007(6) 0.0018(6) 0.0032(6)
C3 0.0196(8) 0.0132(8) 0.0252(9) 0.0031(6) 0.0069(7) 0.0021(6)
C4 0.0176(8) 0.0147(8) 0.0256(9) -0.0015(7) 0.0008(7) -0.0007(7)
C5 0.0212(8) 0.0169(8) 0.0180(8) -0.0012(6) -0.0001(7) 0.0000(7)
C6 0.0203(8) 0.0139(8) 0.0183(8) 0.0011(6) 0.0041(7) 0.0013(6)
C7 0.0188(8) 0.0154(8) 0.0153(8) 0.0021(6) 0.0024(6) 0.0003(6)
C8 0.0238(9) 0.0167(8) 0.0156(8) -0.0017(6) -0.0004(7) -0.0007(7)
C9 0.0297(10) 0.0246(10) 0.0252(10) 0.0057(7) 0.0057(8) -0.0004(8)
C10 0.0188(8) 0.0133(8) 0.0184(8) 0.0020(6) 0.0044(6) 0.0008(6)
C11 0.0161(8) 0.0142(8) 0.0214(9) -0.0001(6) 0.0025(7) 0.0039(6)
C12 0.0189(8) 0.0171(8) 0.0251(9) 0.0026(7) 0.0049(7) 0.0035(7)
C13 0.0192(9) 0.0162(9) 0.0360(11) 0.0043(7) 0.0064(8) 0.0010(7)
C14 0.0182(8) 0.0171(9) 0.0332(10) -0.0017(7) -0.0025(7) 0.0012(7)
C15 0.0216(9) 0.0190(9) 0.0240(9) -0.0005(7) -0.0014(7) 0.0046(7)
C16 0.0184(8) 0.0147(8) 0.0200(9) 0.0008(6) 0.0016(7) 0.0053(6)
C17 0.0189(8) 0.0178(8) 0.0198(9) 0.0012(7) 0.0018(6) 0.0057(7)
C18 0.0225(8) 0.0162(8) 0.0124(8) 0.0017(6) 0.0042(6) 0.0034(6)
C19 0.0222(9) 0.0165(8) 0.0161(8) 0.0019(6) 0.0041(7) 0.0009(7)
C20 0.0188(8) 0.0166(8) 0.0197(9) 0.0015(6) 0.0051(7) 0.0002(7)
C21 0.0145(8) 0.0187(8) 0.0180(8) 0.0020(6) 0.0004(6) 0.0028(6)
C22 0.0275(9) 0.0191(9) 0.0216(9) -0.0008(7) 0.0032(7) 0.0011(7)
O1 0.0188(6) 0.0160(6) 0.0169(6) 0.0037(4) 0.0017(5) -0.0008(5)
O2 0.0219(7) 0.0205(6) 0.0262(7) 0.0019(5) 0.0015(5) 0.0009(5)
O3 0.0230(6) 0.0127(6) 0.0162(6) 0.0004(4) 0.0063(5) 0.0000(5)
O4 0.0269(7) 0.0319(7) 0.0173(6) -0.0017(5) 0.0037(5) 0.0015(6)
O5 0.0250(6) 0.0178(6) 0.0226(7) 0.0073(5) 0.0089(5) 0.0074(5)
O6 0.0266(7) 0.0165(6) 0.0188(6) -0.0001(5) 0.0047(5) 0.0002(5)

loop_
_atom_type_symbol
_atom_type_description
_atom_type_scat_dispersion_real
_atom_type_scat_dispersion_imag
_atom_type_scat_source
C C 0.0181 0.0091 'International Tables Vol C Tables 4.2.6.8 and 6.1.1.4'
H H 0.0000 0.0000 'International Tables Vol C Tables 4.2.6.8 and 6.1.1.4'
O O 0.0492 0.0322 'International Tables Vol C Tables 4.2.6.8 and 6.1.1.4'

loop_
_geom_angle_atom_site_label_1
_geom_angle_atom_site_label_2
_geom_angle_atom_site_label_3
_geom_angle
C2 C1 C7 116.69(15)
C6 C1 C2 120.58(16)
C6 C1 C7 122.73(15)
C1 C2 C3 119.25(16)
C1 C2 C20 120.31(15)
C3 C2 C20 120.44(15)
C4 C3 C2 120.40(16)
C3 C4 C5 119.89(16)
C6 C5 C4 120.16(16)
C5 C6 C1 119.62(16)
C1 C7 C10 109.18(13)
C1 C7 C21 111.04(14)
C21 C7 C10 112.45(14)
O1 C7 C1 113.04(13)
O1 C7 C10 101.31(12)
O1 C7 C21 109.49(13)
O1 C8 C9 108.51(15)
O2 C8 C9 126.73(17)
O2 C8 O1 124.75(16)
C11 C10 C7 111.91(13)
O3 C10 C7 111.95(13)
O3 C10 C11 111.91(14)
C12 C11 C10 121.40(16)
C12 C11 C16 119.78(16)
C16 C11 C10 118.65(15)
C13 C12 C11 119.77(17)
C12 C13 C14 120.62(17)
C15 C14 C13 120.14(17)
C14 C15 C16 119.68(17)
C11 C16 C15 119.99(17)
C11 C16 C17 119.00(16)
C15 C16 C17 121.01(16)
C16 C17 C18 118.12(15)
O4 C17 C16 123.31(16)
O4 C17 C18 118.32(16)
C19 C18 C17 113.35(14)
O3 C18 C17 113.61(14)
O3 C18 C19 110.40(14)
O5 C18 C17 104.84(14)
O5 C18 C19 110.70(14)
O5 C18 O3 103.31(12)
C18 C19 C20 114.78(14)
C2 C20 C19 114.22(14)
O6 C20 C2 113.35(14)
O6 C20 C19 108.38(14)
C22 C21 C7 124.48(16)
C22 C21 O6 118.42(16)
O6 C21 C7 116.96(14)
C8 O1 C7 119.73(13)
C18 O3 C10 120.37(13)
C21 O6 C20 120.93(13)

loop_
_geom_bond_atom_site_label_1
_geom_bond_atom_site_label_2
_geom_bond_distance
C1 C2 1.390(2)
C1 C6 1.389(2)
C1 C7 1.507(2)
C2 C3 1.395(2)
C2 C20 1.507(2)
C3 C4 1.384(3)
C4 C5 1.392(3)
C5 C6 1.389(2)
C7 C10 1.582(2)
C7 C21 1.521(2)
C7 O1 1.437(2)
C8 C9 1.493(3)
C8 O1 1.370(2)
C8 O2 1.202(2)
C10 C11 1.500(2)
C10 O3 1.434(2)
C11 C12 1.392(2)
C11 C16 1.398(2)
C12 C13 1.384(3)
C13 C14 1.390(3)
C14 C15 1.382(3)
C15 C16 1.400(3)
C16 C17 1.478(2)
C17 C18 1.552(2)
C17 O4 1.222(2)
C18 C19 1.524(2)
C18 O3 1.430(2)
C18 O5 1.411(2)
C19 C20 1.536(2)
C20 O6 1.448(2)
C21 C22 1.324(3)
C21 O6 1.370(2)
